data_7123600
loop_
_publ_author_name
'Maguire, Casey J.'
'Carlson, Graham J.'
'Ford, Jacob W.'
'Strecker, Tracy E.'
'Hamel, Ernest'
'Trawick, Mary Lynn'
'Pinney, Kevin G.'

_publ_section_title
;
 Synthesis and biological evaluation of structurally diverse
 \a-conformationally restricted chalcones and related analogues.
;
_journal_issue 8
_journal_name_full MedChemComm
_journal_page_first 1445
_journal_page_last 1456
_journal_paper_doi 10.1039/c9md00127a
_journal_volume 10
_journal_year 2019
_chemical_formula_sum 'C21 H23 Br O4'
_chemical_formula_weight 419.30
_space_group_crystal_system orthorhombic
_space_group_IT_number 61
_space_group_name_Hall '-P 2ac 2ab'
_space_group_name_H-M_alt 'P b c a'
_symmetry_space_group_name_Hall '-P 2ac 2ab'
_symmetry_space_group_name_H-M 'P b c a'
_atom_sites_solution_hydrogens geom
_audit_creation_method SHELXL-2014
_audit_update_record
;
2019-02-26 deposited with the CCDC.    2019-05-28 downloaded from the CCDC.
;
_cell_angle_alpha 90
_cell_angle_beta 90
_cell_angle_gamma 90
_cell_formula_units_Z 8
_cell_length_a 13.7677(8)
_cell_length_b 10.5053(9)
_cell_length_c 25.8983(16)
_cell_measurement_reflns_used 9979
_cell_measurement_temperature 150(2)
_cell_measurement_theta_max 26.38
_cell_measurement_theta_min 2.56
_cell_volume 3745.8(5)
_computing_cell_refinement 'Bruker SAINT'
_computing_data_collection 'Bruker APEX2'
_computing_data_reduction 'Bruker SAINT'
_computing_molecular_graphics 'Bruker SHELXTL'
_computing_publication_material 'Bruker SHELXTL'
_computing_structure_refinement 'SHELXL-2014 (Sheldrick, 2014)'
_computing_structure_solution 'SHELXS-97 (Sheldrick 2008)'
_diffrn_ambient_temperature 150(2)
_diffrn_measured_fraction_theta_full 0.999
_diffrn_measured_fraction_theta_max 0.995
_diffrn_measurement_device_type 'Bruker APEX-II CCD'
_diffrn_measurement_method '\f and \w scans'
_diffrn_radiation_type MoK\a
_diffrn_radiation_wavelength 0.71073
_diffrn_reflns_av_R_equivalents 0.0560
_diffrn_reflns_av_unetI/netI 0.0299
_diffrn_reflns_Laue_measured_fraction_full 0.999
_diffrn_reflns_Laue_measured_fraction_max 0.995
_diffrn_reflns_limit_h_max 17
_diffrn_reflns_limit_h_min -17
_diffrn_reflns_limit_k_max 13
_diffrn_reflns_limit_k_min -13
_diffrn_reflns_limit_l_max 32
_diffrn_reflns_limit_l_min -32
_diffrn_reflns_number 30172
_diffrn_reflns_point_group_measured_fraction_full 0.999
_diffrn_reflns_point_group_measured_fraction_max 0.995
_diffrn_reflns_theta_full 25.242
_diffrn_reflns_theta_max 26.425
_diffrn_reflns_theta_min 2.562
_exptl_absorpt_coefficient_mu 2.218
_exptl_absorpt_correction_T_max 0.702
_exptl_absorpt_correction_T_min 0.526
_exptl_absorpt_correction_type multi-scan
_exptl_absorpt_process_details SADABS
_exptl_crystal_colour colourless
_exptl_crystal_density_diffrn 1.487
_exptl_crystal_description block
_exptl_crystal_F_000 1728
_exptl_crystal_size_max 0.213
_exptl_crystal_size_mid 0.164
_exptl_crystal_size_min 0.067
_refine_diff_density_max 0.381
_refine_diff_density_min -0.231
_refine_diff_density_rms 0.067
_refine_ls_extinction_method none
_refine_ls_goodness_of_fit_ref 1.076
_refine_ls_hydrogen_treatment constr
_refine_ls_matrix_type full
_refine_ls_number_parameters 239
_refine_ls_number_reflns 3829
_refine_ls_number_restraints 0
_refine_ls_restrained_S_all 1.076
_refine_ls_R_factor_all 0.0498
_refine_ls_R_factor_gt 0.0366
_refine_ls_shift/su_max 0.001
_refine_ls_shift/su_mean 0.000
_refine_ls_structure_factor_coef Fsqd
_refine_ls_weighting_details 'w=1/[\s^2^(Fo^2^)+(0.0370P)^2^+2.7625P] where P=(Fo^2^+2Fc^2^)/3'
_refine_ls_weighting_scheme calc
_refine_ls_wR_factor_gt 0.0796
_refine_ls_wR_factor_ref 0.0843
_reflns_Friedel_coverage 0.000
_reflns_number_gt 3166
_reflns_number_total 3829
_reflns_threshold_expression 'I > 2\s(I)'
_cod_data_source_file c9md00127a2.cif
_cod_data_source_block kp91
_cod_depositor_comments 'Adding full bibliography for 7123599--7123601.cif.'
_cod_database_code 7123600
_shelx_space_group_comment
; 
The symmetry employed for this shelxl refinement is uniquely defined 
by the following loop, which should always be used as a source of 
symmetry information in preference to the above space-group names. 
They are only intended as comments. 
;
_shelx_estimated_absorpt_t_min 0.649
_shelx_estimated_absorpt_t_max 0.866
_shelxl_version_number 2014-3

loop_
_space_group_symop_operation_xyz
'x, y, z'
'-x+1/2, -y, z+1/2'
'-x, y+1/2, -z+1/2'
'x+1/2, -y+1/2, -z'
'-x, -y, -z'
'x-1/2, y, -z-1/2'
'x, -y-1/2, z-1/2'
'-x-1/2, y-1/2, z'

loop_
_atom_site_label
_atom_site_type_symbol
_atom_site_fract_x
_atom_site_fract_y
_atom_site_fract_z
_atom_site_U_iso_or_equiv
_atom_site_adp_type
_atom_site_occupancy
_atom_site_site_symmetry_order
_atom_site_calc_flag
_atom_site_refinement_flags_posn
_atom_site_refinement_flags_adp
Br1 Br 0.53776(2) 0.03221(3) 0.63643(2) 0.03073(10) Uani 1 1 d . .
O3 O -0.25443(12) -0.08042(18) 0.55962(7) 0.0322(4) Uani 1 1 d . .
O4 O -0.23175(12) 0.10125(19) 0.63053(6) 0.0315(4) Uani 1 1 d . .
O1 O 0.51793(13) -0.10232(19) 0.73419(7) 0.0347(4) Uani 1 1 d . .
O2 O -0.10145(12) -0.19173(16) 0.51433(7) 0.0290(4) Uani 1 1 d . .
C1 C 0.42270(17) 0.0181(2) 0.67676(9) 0.0204(5) Uani 1 1 d . .
C12 C 0.02494(16) 0.0288(2) 0.60317(9) 0.0197(5) Uani 1 1 d . .
C6 C 0.33666(16) 0.0743(2) 0.66054(8) 0.0181(5) Uani 1 1 d . .
C14 C -0.08141(18) -0.1020(2) 0.55146(9) 0.0217(5) Uani 1 1 d . .
C10 C 0.15658(17) 0.1002(2) 0.67162(9) 0.0220(5) Uani 1 1 d . .
H10 H 0.1033 0.1037 0.6978 0.026 Uiso 1 1 calc R U
C16 C -0.14795(17) 0.0507(2) 0.61086(9) 0.0228(5) Uani 1 1 d . .
C15 C -0.16192(17) -0.0439(2) 0.57372(9) 0.0231(5) Uani 1 1 d . .
C4 C 0.25931(19) -0.0113(3) 0.73665(9) 0.0270(6) Uani 1 1 d . .
H4 H 0.2030 -0.0220 0.7574 0.032 Uiso 1 1 calc R U
C8 C 0.25030(18) 0.2534(2) 0.61332(10) 0.0292(6) Uani 1 1 d . .
H8A H 0.2690 0.3232 0.6370 0.035 Uiso 1 1 calc R U
H8B H 0.2429 0.2904 0.5784 0.035 Uiso 1 1 calc R U
C9 C 0.15384(18) 0.2005(2) 0.63030(9) 0.0240(5) Uani 1 1 d . .
H9 H 0.0993 0.2630 0.6326 0.029 Uiso 1 1 calc R U
C5 C 0.25218(16) 0.0552(2) 0.69044(8) 0.0192(5) Uani 1 1 d . .
C17 C -0.05506(17) 0.0880(2) 0.62578(9) 0.0224(5) Uani 1 1 d . .
H17 H -0.0463 0.1527 0.6510 0.027 Uiso 1 1 calc R U
C2 C 0.42945(18) -0.0513(2) 0.72246(9) 0.0238(5) Uani 1 1 d . .
C3 C 0.34713(18) -0.0625(2) 0.75309(10) 0.0289(6) Uani 1 1 d . .
H3 H 0.3508 -0.1052 0.7854 0.035 Uiso 1 1 calc R U
C7 C 0.33200(17) 0.1554(2) 0.61207(9) 0.0226(5) Uani 1 1 d . .
H7A H 0.3227 0.0991 0.5818 0.027 Uiso 1 1 calc R U
H7B H 0.3947 0.2002 0.6077 0.027 Uiso 1 1 calc R U
C11 C 0.12585(17) 0.0663(2) 0.61622(9) 0.0201(5) Uani 1 1 d . .
H11 H 0.1766 0.0196 0.5962 0.024 Uiso 1 1 calc R U
C13 C 0.01147(17) -0.0663(2) 0.56654(9) 0.0189(5) Uani 1 1 d . .
H13 H 0.0663 -0.1071 0.5517 0.023 Uiso 1 1 calc R U
C19 C -0.02115(19) -0.2596(3) 0.49318(10) 0.0292(6) Uani 1 1 d . .
H19A H 0.0245 -0.1993 0.4775 0.044 Uiso 1 1 calc R U
H19B H -0.0444 -0.3191 0.4668 0.044 Uiso 1 1 calc R U
H19C H 0.0117 -0.3071 0.5207 0.044 Uiso 1 1 calc R U
C20 C -0.2977(2) 0.0065(3) 0.52410(11) 0.0405(7) Uani 1 1 d . .
H20A H -0.2996 0.0917 0.5395 0.061 Uiso 1 1 calc R U
H20B H -0.3639 -0.0214 0.5161 0.061 Uiso 1 1 calc R U
H20C H -0.2592 0.0088 0.4923 0.061 Uiso 1 1 calc R U
C21 C -0.2239(2) 0.2153(3) 0.65990(12) 0.0391(7) Uani 1 1 d . .
H21A H -0.1897 0.1975 0.6923 0.059 Uiso 1 1 calc R U
H21B H -0.2889 0.2481 0.6675 0.059 Uiso 1 1 calc R U
H21C H -0.1875 0.2789 0.6401 0.059 Uiso 1 1 calc R U
C18 C 0.5225(2) -0.1872(3) 0.77761(11) 0.0377(7) Uani 1 1 d . .
H18A H 0.5058 -0.1407 0.8092 0.056 Uiso 1 1 calc R U
H18B H 0.5885 -0.2216 0.7807 0.056 Uiso 1 1 calc R U
H18C H 0.4765 -0.2573 0.7726 0.056 Uiso 1 1 calc R U

loop_
_atom_site_aniso_label
_atom_site_aniso_U_11
_atom_site_aniso_U_22
_atom_site_aniso_U_33
_atom_site_aniso_U_23
_atom_site_aniso_U_13
_atom_site_aniso_U_12
Br1 0.02132(14) 0.03812(17) 0.03277(15) 0.00293(11) 0.00679(10) -0.00001(11)
O3 0.0198(9) 0.0359(11) 0.0408(10) -0.0028(9) -0.0008(8) -0.0061(8)
O4 0.0200(9) 0.0400(11) 0.0345(10) -0.0115(8) 0.0044(7) 0.0042(8)
O1 0.0262(10) 0.0381(11) 0.0398(11) 0.0156(9) -0.0079(8) 0.0015(8)
O2 0.0272(9) 0.0254(9) 0.0343(10) -0.0110(8) -0.0030(7) -0.0014(7)
C1 0.0184(11) 0.0202(12) 0.0225(11) -0.0016(9) 0.0043(9) -0.0047(10)
C12 0.0217(12) 0.0176(11) 0.0199(11) 0.0048(9) -0.0007(9) 0.0027(10)
C6 0.0221(11) 0.0145(11) 0.0177(11) -0.0023(9) -0.0019(9) -0.0071(9)
C14 0.0268(12) 0.0178(12) 0.0204(11) 0.0017(9) 0.0002(9) -0.0020(10)
C10 0.0213(12) 0.0237(13) 0.0211(12) -0.0054(10) 0.0008(9) -0.0003(10)
C16 0.0212(12) 0.0249(13) 0.0224(12) 0.0016(10) 0.0039(10) 0.0024(10)
C15 0.0191(12) 0.0253(13) 0.0248(12) 0.0028(10) -0.0010(9) -0.0051(10)
C4 0.0237(12) 0.0372(15) 0.0202(12) 0.0024(10) 0.0025(10) -0.0086(11)
C8 0.0327(14) 0.0171(12) 0.0379(14) 0.0058(10) -0.0088(12) -0.0042(11)
C9 0.0241(12) 0.0165(12) 0.0314(13) -0.0018(10) -0.0041(10) 0.0030(10)
C5 0.0190(11) 0.0204(12) 0.0181(11) -0.0028(9) -0.0006(9) -0.0034(9)
C17 0.0242(12) 0.0231(12) 0.0200(11) -0.0015(9) -0.0013(9) 0.0021(10)
C2 0.0231(12) 0.0218(13) 0.0264(12) 0.0040(10) -0.0074(10) -0.0048(10)
C3 0.0284(13) 0.0351(15) 0.0233(12) 0.0115(11) -0.0041(10) -0.0081(11)
C7 0.0222(12) 0.0240(13) 0.0216(12) 0.0056(10) -0.0009(9) -0.0055(10)
C11 0.0199(12) 0.0177(12) 0.0227(11) -0.0017(9) -0.0004(9) 0.0012(9)
C13 0.0187(11) 0.0173(11) 0.0206(11) 0.0026(9) -0.0006(9) 0.0018(9)
C19 0.0367(14) 0.0242(13) 0.0269(13) -0.0050(10) -0.0012(11) 0.0038(12)
C20 0.0282(14) 0.062(2) 0.0316(14) -0.0026(14) -0.0074(12) -0.0033(14)
C21 0.0283(14) 0.0414(17) 0.0476(17) -0.0144(14) 0.0064(12) 0.0099(13)
C18 0.0421(16) 0.0332(16) 0.0377(15) 0.0121(12) -0.0126(13) 0.0025(13)

loop_
_atom_type_symbol
_atom_type_description
_atom_type_scat_dispersion_real
_atom_type_scat_dispersion_imag
_atom_type_scat_source
C C 0.0033 0.0016 'International Tables Vol C Tables 4.2.6.8 and 6.1.1.4'
H H 0.0000 0.0000 'International Tables Vol C Tables 4.2.6.8 and 6.1.1.4'
O O 0.0106 0.0060 'International Tables Vol C Tables 4.2.6.8 and 6.1.1.4'
Br Br -0.2901 2.4595 'International Tables Vol C Tables 4.2.6.8 and 6.1.1.4'

loop_
_geom_angle_atom_site_label_1
_geom_angle_atom_site_label_2
_geom_angle_atom_site_label_3
_geom_angle
C15 O3 C20 112.2(2)
C16 O4 C21 117.5(2)
C2 O1 C18 117.2(2)
C14 O2 C19 117.14(18)
C6 C1 C2 122.4(2)
C6 C1 Br1 120.72(17)
C2 C1 Br1 116.84(18)
C13 C12 C17 120.1(2)
C13 C12 C11 118.1(2)
C17 C12 C11 121.7(2)
C1 C6 C5 118.5(2)
C1 C6 C7 121.6(2)
C5 C6 C7 119.9(2)
O2 C14 C13 124.5(2)
O2 C14 C15 115.5(2)
C13 C14 C15 119.9(2)
C5 C10 C9 118.7(2)
C5 C10 C11 118.53(19)
C9 C10 C11 59.39(15)
O4 C16 C17 124.2(2)
O4 C16 C15 114.6(2)
C17 C16 C15 121.2(2)
O3 C15 C14 120.3(2)
O3 C15 C16 120.5(2)
C14 C15 C16 119.2(2)
C5 C4 C3 121.3(2)
C9 C8 C7 114.0(2)
C10 C9 C8 116.4(2)
C10 C9 C11 61.49(15)
C8 C9 C11 120.0(2)
C4 C5 C6 119.0(2)
C4 C5 C10 120.5(2)
C6 C5 C10 120.4(2)
C16 C17 C12 119.0(2)
O1 C2 C3 124.6(2)
O1 C2 C1 117.0(2)
C3 C2 C1 118.4(2)
C2 C3 C4 120.2(2)
C6 C7 C8 113.1(2)
C12 C11 C9 122.9(2)
C12 C11 C10 122.1(2)
C9 C11 C10 59.12(15)
C14 C13 C12 120.6(2)

loop_
_geom_bond_atom_site_label_1
_geom_bond_atom_site_label_2
_geom_bond_distance
Br1 C1 1.903(2)
O3 C15 1.379(3)
O3 C20 1.426(3)
O4 C16 1.368(3)
O4 C21 1.424(3)
O1 C2 1.365(3)
O1 C18 1.437(3)
O2 C14 1.374(3)
O2 C19 1.425(3)
C1 C6 1.389(3)
C1 C2 1.393(3)
C12 C13 1.390(3)
C12 C17 1.394(3)
C12 C11 1.483(3)
C6 C5 1.412(3)
C6 C7 1.518(3)
C14 C13 1.389(3)
C14 C15 1.390(3)
C10 C5 1.481(3)
C10 C9 1.502(3)
C10 C11 1.538(3)
C16 C17 1.392(3)
C16 C15 1.397(3)
C4 C5 1.389(3)
C4 C3 1.390(4)
C8 C9 1.505(3)
C8 C7 1.525(3)
C9 C11 1.506(3)
C2 C3 1.388(4)
